data_7011768
loop_
_publ_author_name
'Jean-Claude Berthet'
'Yannick Miquel'
'Peter B. Iveson'
'Martine Nierlich'
'Pierre Thu\'ery'
'Charles Madic'
'Michel Ephritikhine'

_publ_section_title
;
 The affinity and selectivity of terdentate nitrogen ligands towards
 trivalent lanthanide and uranium ions viewed from the crystal
 structures of the 1 &#x2236; 3 complexes
;
_journal_issue 16
_journal_name_full 'J. Chem. Soc., Dalton Trans.'
_journal_page_first 3265
_journal_page_last 3272
_journal_paper_doi 10.1039/b203725d
_journal_year 2002
_chemical_formula_sum 'C50 H48 F9 La N22 O9 S3'
_chemical_formula_weight 1507.19
_space_group_IT_number 4
_symmetry_cell_setting monoclinic
_symmetry_space_group_name_Hall 'P 2yb'
_symmetry_space_group_name_H-M 'P 1 21 1'
_atom_sites_solution_hydrogens geom
_atom_sites_solution_primary direct
_atom_sites_solution_secondary difmap
_audit_creation_method SHELXL-97
_cell_angle_alpha 90.00
_cell_angle_beta 104.29(3)
_cell_angle_gamma 90.00
_cell_formula_units_Z 2
_cell_length_a 13.337(3)
_cell_length_b 17.283(4)
_cell_length_c 14.449(3)
_cell_measurement_reflns_used 20084
_cell_measurement_temperature 123(2)
_cell_measurement_theta_max 25
_cell_measurement_theta_min 2
_cell_volume 3227.5(13)
_computing_cell_refinement 'DENZO(Otwinowski& Minor,1997)'
_computing_data_collection 'DENZO(Otwinowski& Minor,1997)'
_computing_data_reduction 'DENZO(Otwinowski& Minor,1997)'
_computing_molecular_graphics 'SHELXTL (Sheldrick,1997)'
_computing_publication_material 'SHELXTL (Sheldrick,1997)'
_computing_structure_refinement 'SHELXL-93 (Sheldrick, 1990)'
_computing_structure_solution 'SHELXS-86 (Sheldrick, 1990)'
_diffrn_ambient_temperature 123(2)
_diffrn_measured_fraction_theta_full 0.985
_diffrn_measured_fraction_theta_max 0.985
_diffrn_measurement_device 'Nonius Kappa CCD diffractometer'
_diffrn_measurement_method '\f rotation scans with 2\%steps'
_diffrn_radiation_monochromator graphite
_diffrn_radiation_source 'fine-focus sealed tube'
_diffrn_radiation_type MoK\a
_diffrn_radiation_wavelength 0.71073
_diffrn_reflns_av_R_equivalents 0.0660
_diffrn_reflns_av_sigmaI/netI 0.0862
_diffrn_reflns_limit_h_max 15
_diffrn_reflns_limit_h_min -15
_diffrn_reflns_limit_k_max 20
_diffrn_reflns_limit_k_min -19
_diffrn_reflns_limit_l_max 16
_diffrn_reflns_limit_l_min -16
_diffrn_reflns_number 20084
_diffrn_reflns_theta_full 24.68
_diffrn_reflns_theta_max 24.68
_diffrn_reflns_theta_min 2.77
_diffrn_standards_number 0
_exptl_absorpt_coefficient_mu 0.854
_exptl_absorpt_correction_T_max 0.920
_exptl_absorpt_correction_T_min 0.801
_exptl_absorpt_correction_type empirical
_exptl_absorpt_process_details 'MULABS in PLATON;Spek,1998'
_exptl_crystal_colour 'pale ochre'
_exptl_crystal_density_diffrn 1.551
_exptl_crystal_density_method 'not measured'
_exptl_crystal_description irregular
_exptl_crystal_F_000 1520
_exptl_crystal_size_max 0.150
_exptl_crystal_size_mid 0.100
_exptl_crystal_size_min 0.050
_refine_diff_density_max 0.825
_refine_diff_density_min -0.516
_refine_diff_density_rms 0.105
_refine_ls_abs_structure_details 'Flack H D (1983), Acta Cryst. A39, 876-881'
_refine_ls_abs_structure_Flack -0.006(16)
_refine_ls_extinction_method none
_refine_ls_goodness_of_fit_ref 1.030
_refine_ls_hydrogen_treatment mixed
_refine_ls_matrix_type full
_refine_ls_number_parameters 832
_refine_ls_number_reflns 10086
_refine_ls_number_restraints 1
_refine_ls_restrained_S_all 1.030
_refine_ls_R_factor_all 0.0720
_refine_ls_R_factor_gt 0.0550
_refine_ls_shift/su_max 0.063
_refine_ls_shift/su_mean 0.001
_refine_ls_structure_factor_coef Fsqd
_refine_ls_weighting_details 'calc w=1/[\s^2^(Fo^2^)+(0.0643P)^2^+4.5491P] where P=(Fo^2^+2Fc^2^)/3'
_refine_ls_weighting_scheme calc
_refine_ls_wR_factor_gt 0.1237
_refine_ls_wR_factor_ref 0.1327
_reflns_number_gt 8529
_reflns_number_total 10086
_reflns_threshold_expression >2sigma(I)
_cod_data_source_file b203725d.txt
_cod_data_source_block 8.MeCN
_cod_original_sg_symbol_H-M P2(1)
_cod_database_code 7011768

loop_
_symmetry_equiv_pos_as_xyz
'x, y, z'
'-x, y+1/2, -z'

loop_
_atom_site_label
_atom_site_type_symbol
_atom_site_fract_x
_atom_site_fract_y
_atom_site_fract_z
_atom_site_U_iso_or_equiv
_atom_site_adp_type
_atom_site_occupancy
_atom_site_symmetry_multiplicity
_atom_site_calc_flag
_atom_site_refinement_flags
_atom_site_disorder_assembly
_atom_site_disorder_group
La La 0.31573(3) 0.56183(2) 0.68481(3) 0.01919(11) Uani 1 1 d . . .
S1 S 0.23726(19) 0.50447(16) 0.26683(18) 0.0433(6) Uani 1 1 d . . .
S2 S 0.77996(19) 0.53908(12) 0.61435(17) 0.0409(6) Uani 1 1 d . . .
S3 S 0.3334(3) 0.8424(2) 0.9102(3) 0.0311(8) Uani 1 1 d . . .
F1 F 0.0546(5) 0.5673(6) 0.2442(5) 0.086(2) Uani 1 1 d . . .
F2 F 0.1455(6) 0.6175(5) 0.1564(6) 0.095(3) Uani 1 1 d . . .
F3 F 0.1837(9) 0.6435(6) 0.3070(9) 0.143(5) Uani 1 1 d . . .
F4 F 0.8128(7) 0.6299(4) 0.7627(5) 0.094(3) Uani 1 1 d . . .
F5 F 0.9117(6) 0.6531(4) 0.6680(5) 0.081(2) Uani 1 1 d . . .
F6 F 0.9377(5) 0.5554(6) 0.7632(5) 0.100(2) Uani 1 1 d . . .
F7 F 0.4202(7) 0.9755(4) 0.9627(7) 0.111(3) Uani 1 1 d . . .
F8 F 0.3506(9) 0.9526(6) 0.7959(7) 0.130(4) Uani 1 1 d . . .
F9 F 0.5066(9) 0.9042(7) 0.8910(11) 0.183(7) Uani 1 1 d . . .
O1 O 0.2336(8) 0.4863(10) 0.3590(8) 0.136(6) Uani 1 1 d . . .
O2 O 0.3330(5) 0.5320(4) 0.2546(5) 0.059(2) Uani 1 1 d . . .
O3 O 0.1880(7) 0.4517(5) 0.1923(8) 0.086(3) Uani 1 1 d . . .
O4 O 0.8523(8) 0.5049(5) 0.5648(7) 0.090(3) Uani 1 1 d . . .
O5 O 0.7383(5) 0.4830(3) 0.6666(4) 0.0421(16) Uani 1 1 d . . .
O6 O 0.7137(7) 0.5945(4) 0.5607(7) 0.086(3) Uani 1 1 d . . .
O7 O 0.3916(10) 0.8221(6) 1.0024(7) 0.111(4) Uani 1 1 d . . .
O8 O 0.3433(6) 0.7923(5) 0.8307(6) 0.066(2) Uani 1 1 d . . .
O9 O 0.2342(7) 0.8761(5) 0.9009(7) 0.085(3) Uani 1 1 d . . .
N1C N 0.2922(6) 0.4223(4) 0.6022(5) 0.0209(17) Uani 1 1 d . . .
N1B N 0.3642(4) 0.5742(4) 0.8760(4) 0.0215(15) Uani 1 1 d . . .
N1A N 0.2850(6) 0.6884(4) 0.5785(5) 0.0200(16) Uani 1 1 d . . .
N2C N 0.0822(5) 0.5946(4) 0.5213(5) 0.0242(14) Uani 1 1 d . . .
N2B N 0.1320(5) 0.4336(4) 0.7332(5) 0.0285(16) Uani 1 1 d . . .
N2A N 0.1595(5) 0.6612(4) 0.8043(5) 0.0239(15) Uani 1 1 d . . .
N3C N 0.1488(5) 0.5345(3) 0.5497(4) 0.0219(14) Uani 1 1 d . . .
N3B N 0.2101(5) 0.4787(4) 0.7830(5) 0.0248(15) Uani 1 1 d . . .
N3A N 0.1926(5) 0.6688(4) 0.7245(5) 0.0241(15) Uani 1 1 d . . .
N4C N 0.0361(5) 0.4476(4) 0.4442(4) 0.0224(14) Uani 1 1 d . . .
N4B N 0.1660(5) 0.4510(4) 0.9288(5) 0.0302(17) Uani 1 1 d . . .
N4A N 0.1028(5) 0.7871(4) 0.6858(5) 0.0249(15) Uani 1 1 d . . .
N5C N 0.5512(5) 0.4853(4) 0.7985(5) 0.0278(15) Uani 1 1 d . . .
N5B N 0.5126(5) 0.6976(4) 0.7114(5) 0.0269(15) Uani 1 1 d . . .
N5A N 0.4579(5) 0.5094(4) 0.5228(5) 0.0270(15) Uani 1 1 d . . .
N6B N 0.4652(6) 0.6582(4) 0.7688(5) 0.0233(17) Uani 1 1 d . . .
N6A N 0.4055(4) 0.5724(4) 0.5429(4) 0.0212(14) Uani 1 1 d . . .
N6C N 0.4635(6) 0.4600(4) 0.7356(5) 0.0226(17) Uani 1 1 d . . .
N7C N 0.5406(5) 0.3382(4) 0.7194(5) 0.0301(16) Uani 1 1 d . . .
N7B N 0.5797(5) 0.7076(4) 0.9083(5) 0.0301(16) Uani 1 1 d . . .
N7A N 0.4567(5) 0.6469(4) 0.4247(5) 0.0237(15) Uani 1 1 d . . .
C1C C -0.0041(6) 0.5804(4) 0.4548(6) 0.0250(19) Uani 1 1 d . . .
C1B C 0.0723(7) 0.3979(6) 0.7803(7) 0.034(2) Uani 1 1 d . . .
C1A C 0.1006(7) 0.7172(5) 0.8269(7) 0.029(2) Uani 1 1 d . . .
C2C C -0.0294(6) 0.5054(5) 0.4175(6) 0.0232(17) Uani 1 1 d . . .
C2B C 0.0905(7) 0.4075(6) 0.8785(8) 0.036(2) Uani 1 1 d . . .
C2A C 0.0678(6) 0.7807(5) 0.7634(6) 0.0289(19) Uani 1 1 d . . .
C3C C 0.1244(6) 0.4646(4) 0.5099(5) 0.0202(17) Uani 1 1 d . . .
C3B C 0.2223(6) 0.4866(5) 0.8747(6) 0.0265(19) Uani 1 1 d . . .
C3A C 0.1686(6) 0.7315(4) 0.6712(6) 0.0216(17) Uani 1 1 d . . .
C4C C 0.2035(6) 0.4034(4) 0.5376(6) 0.0205(17) Uani 1 1 d . . .
C4B C 0.3079(6) 0.5383(4) 0.9282(5) 0.0246(18) Uani 1 1 d . . .
C4A C 0.2175(6) 0.7437(4) 0.5911(6) 0.0223(17) Uani 1 1 d . . .
C5C C 0.1873(7) 0.3305(5) 0.4948(6) 0.0211(19) Uani 1 1 d . . .
H5CB H 0.121(7) 0.320(5) 0.459(6) 0.025 Uiso 1 1 d . . .
C5B C 0.3210(6) 0.5489(5) 1.0262(5) 0.026(2) Uani 1 1 d . . .
H5BB H 0.2827 0.5209 1.0605 0.032 Uiso 1 1 calc R . .
C5A C 0.1970(7) 0.8087(5) 0.5339(6) 0.026(2) Uani 1 1 d . . .
H5AB H 0.1490 0.8449 0.5437 0.032 Uiso 1 1 calc R . .
C6C C 0.2669(6) 0.2767(5) 0.5162(6) 0.0278(19) Uani 1 1 d . . .
H6CA H 0.2594 0.2285 0.4867 0.033 Uiso 1 1 calc R . .
C6B C 0.3943(7) 0.6035(5) 1.0703(6) 0.033(2) Uani 1 1 d . . .
H6BA H 0.4047 0.6142 1.1351 0.040 Uiso 1 1 calc R . .
C6A C 0.2472(6) 0.8199(4) 0.4625(7) 0.0286(19) Uani 1 1 d . . .
H6AA H 0.2341 0.8637 0.4240 0.034 Uiso 1 1 calc R . .
C7C C 0.3586(6) 0.2963(4) 0.5828(6) 0.0289(19) Uani 1 1 d . . .
H7CB H 0.4130 0.2612 0.5983 0.035 Uiso 1 1 calc R . .
C7B C 0.4506(7) 0.6408(5) 1.0171(6) 0.031(2) Uani 1 1 d . . .
H7BB H 0.4990 0.6777 1.0459 0.038 Uiso 1 1 calc R . .
C7A C 0.3195(6) 0.7634(4) 0.4487(6) 0.0266(18) Uani 1 1 d . . .
H7AB H 0.3553 0.7692 0.4014 0.032 Uiso 1 1 calc R . .
C8C C 0.3673(6) 0.3675(4) 0.6249(5) 0.0236(17) Uani 1 1 d . . .
C8B C 0.4372(6) 0.6249(4) 0.9210(6) 0.0240(17) Uani 1 1 d . . .
C8A C 0.3348(6) 0.6991(4) 0.5085(5) 0.0215(16) Uani 1 1 d . . .
C9C C 0.4615(6) 0.3904(4) 0.6974(6) 0.0213(17) Uani 1 1 d . . .
C9B C 0.4956(6) 0.6649(5) 0.8618(6) 0.0250(18) Uani 1 1 d . . .
C9A C 0.4025(6) 0.6354(4) 0.4916(6) 0.0211(17) Uani 1 1 d . . .
C10C C 0.6257(7) 0.3629(6) 0.7835(6) 0.029(2) Uani 1 1 d . . .
C10A C 0.5079(5) 0.5868(4) 0.4052(6) 0.0229(19) Uani 1 1 d . . .
C10B C 0.6277(7) 0.7454(5) 0.8517(7) 0.033(2) Uani 1 1 d . . .
C11C C 0.6317(6) 0.4379(5) 0.8214(6) 0.0301(19) Uani 1 1 d . . .
C11A C 0.5064(6) 0.5153(5) 0.4523(6) 0.0228(18) Uani 1 1 d . . .
C11B C 0.5916(7) 0.7435(5) 0.7513(7) 0.028(2) Uani 1 1 d . . .
C12C C -0.1293(6) 0.4898(5) 0.3438(6) 0.0314(19) Uani 1 1 d . . .
H12A H -0.1314 0.4366 0.3244 0.047 Uiso 1 1 calc R . .
H12B H -0.1332 0.5225 0.2893 0.047 Uiso 1 1 calc R . .
H12C H -0.1868 0.5004 0.3708 0.047 Uiso 1 1 calc R . .
C12B C -0.0133(8) 0.3504(7) 0.7219(7) 0.062(3) Uani 1 1 d . . .
H12D H -0.0150 0.3564 0.6555 0.093 Uiso 1 1 calc R . .
H12E H -0.0779 0.3673 0.7330 0.093 Uiso 1 1 calc R . .
H12F H -0.0022 0.2970 0.7396 0.093 Uiso 1 1 calc R . .
C12A C 0.0714(8) 0.7089(6) 0.9186(7) 0.038(2) Uani 1 1 d . . .
H12G H 0.1013 0.6624 0.9499 0.058 Uiso 1 1 calc R . .
H12H H -0.0026 0.7064 0.9068 0.058 Uiso 1 1 calc R . .
H12I H 0.0965 0.7526 0.9585 0.058 Uiso 1 1 calc R . .
C13C C -0.0756(7) 0.6493(5) 0.4210(8) 0.044(2) Uani 1 1 d . . .
H13A H -0.0473 0.6946 0.4564 0.066 Uiso 1 1 calc R . .
H13B H -0.1427 0.6386 0.4311 0.066 Uiso 1 1 calc R . .
H13C H -0.0816 0.6579 0.3542 0.066 Uiso 1 1 calc R . .
C13B C 0.0213(8) 0.3682(7) 0.9355(7) 0.057(3) Uani 1 1 d . . .
H13D H 0.0476 0.3790 1.0022 0.085 Uiso 1 1 calc R . .
H13E H 0.0211 0.3133 0.9252 0.085 Uiso 1 1 calc R . .
H13F H -0.0479 0.3878 0.9145 0.085 Uiso 1 1 calc R . .
C13A C -0.0061(7) 0.8394(5) 0.7823(6) 0.033(2) Uani 1 1 d . . .
H13G H -0.0184 0.8777 0.7327 0.050 Uiso 1 1 calc R . .
H13H H 0.0224 0.8636 0.8428 0.050 Uiso 1 1 calc R . .
H13I H -0.0702 0.8146 0.7835 0.050 Uiso 1 1 calc R . .
C14C C 0.7121(7) 0.3059(6) 0.8123(7) 0.050(3) Uani 1 1 d . . .
H14A H 0.6931 0.2584 0.7781 0.075 Uiso 1 1 calc R . .
H14B H 0.7255 0.2964 0.8797 0.075 Uiso 1 1 calc R . .
H14C H 0.7732 0.3264 0.7975 0.075 Uiso 1 1 calc R . .
C14B C 0.7212(8) 0.7940(7) 0.8987(7) 0.051(3) Uani 1 1 d . . .
H14D H 0.7348 0.7889 0.9668 0.077 Uiso 1 1 calc R . .
H14E H 0.7077 0.8473 0.8813 0.077 Uiso 1 1 calc R . .
H14F H 0.7803 0.7767 0.8777 0.077 Uiso 1 1 calc R . .
C14A C 0.5676(6) 0.5953(5) 0.3308(6) 0.034(2) Uani 1 1 d . . .
H14G H 0.5603 0.6473 0.3064 0.051 Uiso 1 1 calc R . .
H14H H 0.5414 0.5596 0.2796 0.051 Uiso 1 1 calc R . .
H14I H 0.6393 0.5846 0.3585 0.051 Uiso 1 1 calc R . .
C15C C 0.7289(6) 0.4685(6) 0.8875(6) 0.037(2) Uani 1 1 d . . .
H15A H 0.7176 0.5205 0.9057 0.055 Uiso 1 1 calc R . .
H15B H 0.7841 0.4679 0.8556 0.055 Uiso 1 1 calc R . .
H15C H 0.7473 0.4365 0.9435 0.055 Uiso 1 1 calc R . .
C15B C 0.6396(7) 0.7868(6) 0.6870(7) 0.043(2) Uani 1 1 d . . .
H15D H 0.6026 0.7773 0.6221 0.064 Uiso 1 1 calc R . .
H15E H 0.7102 0.7706 0.6961 0.064 Uiso 1 1 calc R . .
H15F H 0.6376 0.8411 0.7006 0.064 Uiso 1 1 calc R . .
C15A C 0.5581(7) 0.4453(5) 0.4294(7) 0.033(2) Uani 1 1 d . . .
H15G H 0.5470 0.4035 0.4695 0.049 Uiso 1 1 calc R . .
H15H H 0.6309 0.4549 0.4400 0.049 Uiso 1 1 calc R . .
H15I H 0.5300 0.4317 0.3636 0.049 Uiso 1 1 calc R . .
C16 C 0.1508(10) 0.5868(7) 0.2377(10) 0.068(4) Uani 1 1 d . . .
C18 C 0.4072(14) 0.9258(9) 0.8853(13) 0.096(5) Uani 1 1 d . . .
C17 C 0.8659(8) 0.5957(6) 0.7046(8) 0.051(3) Uani 1 1 d . . .
N8 N -0.1452 0.6363 0.0758 0.391 Uani 1 1 d . . .
C19 C -0.0933 0.5974 0.0317 0.651 Uani 1 1 d . . .
C20 C -0.0102 0.5147 -0.0115 0.944 Uani 1 1 d . . .
H20A H -0.0181 0.4669 0.0198 1.415 Uiso 1 1 calc R . .
H20B H 0.0615 0.5293 0.0044 1.415 Uiso 1 1 calc R . .
H20C H -0.0339 0.5082 -0.0793 1.415 Uiso 1 1 calc R . .

loop_
_atom_site_aniso_label
_atom_site_aniso_U_11
_atom_site_aniso_U_22
_atom_site_aniso_U_33
_atom_site_aniso_U_23
_atom_site_aniso_U_13
_atom_site_aniso_U_12
La 0.02270(18) 0.01704(18) 0.01883(19) 0.0001(2) 0.00701(13) 0.0005(3)
S1 0.0336(12) 0.0588(16) 0.0402(14) 0.0122(12) 0.0143(11) -0.0054(12)
S2 0.0511(13) 0.0366(15) 0.0340(12) 0.0010(9) 0.0086(11) -0.0161(10)
S3 0.0344(19) 0.0284(18) 0.034(2) -0.0050(15) 0.0142(17) -0.0070(15)
F1 0.071(4) 0.114(6) 0.090(5) 0.044(6) 0.052(3) 0.040(6)
F2 0.104(6) 0.100(6) 0.096(6) 0.058(5) 0.052(5) 0.034(5)
F3 0.189(12) 0.082(6) 0.170(12) -0.062(7) 0.068(9) 0.005(7)
F4 0.156(8) 0.056(4) 0.070(5) -0.025(4) 0.031(5) 0.001(5)
F5 0.083(5) 0.064(4) 0.083(5) 0.002(4) -0.003(4) -0.044(4)
F6 0.082(4) 0.078(5) 0.107(5) 0.014(6) -0.039(4) -0.004(6)
F7 0.143(7) 0.068(5) 0.156(8) -0.075(5) 0.098(7) -0.063(5)
F8 0.161(9) 0.137(9) 0.091(7) 0.063(6) 0.032(7) 0.023(7)
F9 0.155(9) 0.163(10) 0.300(16) -0.154(11) 0.185(11) -0.118(8)
O1 0.067(6) 0.286(17) 0.067(7) 0.082(9) 0.037(6) 0.015(8)
O2 0.039(3) 0.101(7) 0.039(4) 0.005(4) 0.012(3) -0.022(4)
O3 0.085(6) 0.067(6) 0.111(8) -0.043(6) 0.033(6) -0.029(5)
O4 0.127(8) 0.075(6) 0.098(7) -0.034(5) 0.086(7) -0.045(6)
O5 0.060(4) 0.033(4) 0.037(4) -0.001(3) 0.019(3) -0.015(3)
O6 0.080(6) 0.052(5) 0.090(6) 0.034(4) -0.048(5) -0.029(4)
O7 0.205(12) 0.081(7) 0.066(6) 0.023(5) 0.069(7) 0.061(7)
O8 0.055(4) 0.072(5) 0.067(5) -0.036(4) 0.006(4) -0.002(4)
O9 0.074(6) 0.075(6) 0.115(8) -0.061(6) 0.044(5) -0.013(5)
N1C 0.020(4) 0.020(4) 0.023(4) 0.005(3) 0.006(3) 0.005(3)
N1B 0.024(3) 0.022(4) 0.020(3) 0.003(3) 0.010(2) 0.009(3)
N1A 0.021(3) 0.016(3) 0.020(4) -0.003(3) -0.001(3) -0.003(3)
N2C 0.024(3) 0.024(3) 0.025(4) 0.004(3) 0.007(3) 0.003(3)
N2B 0.025(4) 0.027(4) 0.031(4) 0.004(3) 0.002(3) -0.005(3)
N2A 0.031(4) 0.022(4) 0.020(4) -0.003(3) 0.011(3) 0.009(3)
N3C 0.023(3) 0.022(3) 0.021(3) -0.002(2) 0.006(3) -0.003(3)
N3B 0.026(4) 0.025(4) 0.024(4) 0.005(3) 0.008(3) -0.005(3)
N3A 0.023(3) 0.025(4) 0.026(4) -0.010(3) 0.009(3) 0.005(3)
N4C 0.025(3) 0.020(3) 0.024(4) -0.002(3) 0.009(3) -0.001(3)
N4B 0.028(4) 0.037(4) 0.029(4) 0.004(3) 0.014(3) -0.005(3)
N4A 0.021(3) 0.019(3) 0.037(4) -0.007(3) 0.011(3) 0.001(3)
N5C 0.028(4) 0.031(4) 0.023(4) 0.003(3) 0.005(3) 0.008(3)
N5B 0.028(4) 0.032(4) 0.024(4) 0.000(3) 0.014(3) -0.002(3)
N5A 0.032(4) 0.023(4) 0.033(4) 0.001(3) 0.021(3) 0.002(3)
N6B 0.029(4) 0.024(4) 0.015(4) 0.005(3) 0.003(3) 0.005(3)
N6A 0.020(3) 0.018(4) 0.027(3) -0.002(3) 0.011(2) 0.000(3)
N6C 0.025(4) 0.029(4) 0.012(4) 0.001(3) 0.000(3) -0.001(3)
N7C 0.026(4) 0.036(4) 0.029(4) 0.000(3) 0.007(3) 0.007(3)
N7B 0.028(4) 0.032(4) 0.027(4) 0.003(3) 0.001(3) -0.005(3)
N7A 0.031(4) 0.020(4) 0.022(4) -0.007(3) 0.011(3) -0.007(3)
C1C 0.027(4) 0.012(5) 0.037(5) 0.004(3) 0.010(4) 0.003(3)
C1B 0.031(5) 0.045(6) 0.029(6) 0.012(5) 0.011(4) -0.009(4)
C1A 0.028(5) 0.036(5) 0.022(5) -0.004(4) 0.001(4) 0.001(4)
C2C 0.028(4) 0.024(4) 0.021(4) 0.007(3) 0.010(4) 0.001(4)
C2B 0.030(5) 0.039(5) 0.043(7) 0.010(5) 0.014(5) -0.008(4)
C2A 0.028(4) 0.027(5) 0.030(5) -0.005(4) 0.003(4) -0.001(4)
C3C 0.026(4) 0.020(4) 0.018(4) -0.003(3) 0.012(3) -0.001(3)
C3B 0.028(4) 0.031(5) 0.021(5) 0.008(4) 0.008(4) 0.006(4)
C3A 0.024(4) 0.013(4) 0.025(4) 0.003(3) 0.001(3) -0.001(3)
C4C 0.018(4) 0.024(4) 0.021(4) 0.002(3) 0.009(3) 0.004(3)
C4B 0.031(4) 0.024(4) 0.018(4) 0.002(3) 0.005(3) 0.006(3)
C4A 0.021(4) 0.015(4) 0.029(5) -0.005(3) 0.004(4) 0.000(3)
C5C 0.024(4) 0.016(4) 0.022(5) -0.002(3) 0.004(4) -0.001(3)
C5B 0.029(4) 0.038(6) 0.012(3) 0.001(4) 0.005(3) 0.001(4)
C5A 0.034(5) 0.013(4) 0.028(5) -0.001(4) -0.001(4) 0.002(4)
C6C 0.038(5) 0.016(4) 0.032(5) -0.006(4) 0.013(4) -0.005(4)
C6B 0.036(5) 0.041(5) 0.023(5) -0.004(4) 0.009(4) -0.011(4)
C6A 0.033(5) 0.016(4) 0.040(5) 0.000(4) 0.015(4) 0.002(4)
C7C 0.033(4) 0.015(4) 0.039(5) 0.004(3) 0.012(4) 0.002(3)
C7B 0.038(5) 0.032(5) 0.026(5) -0.002(4) 0.010(4) -0.006(4)
C7A 0.033(4) 0.022(4) 0.026(5) 0.006(3) 0.009(4) 0.000(4)
C8C 0.025(4) 0.020(4) 0.027(4) 0.003(3) 0.009(3) 0.005(3)
C8B 0.024(4) 0.021(4) 0.026(4) 0.006(3) 0.001(3) 0.003(3)
C8A 0.020(4) 0.026(4) 0.019(4) 0.002(3) 0.005(3) -0.005(3)
C9C 0.020(4) 0.018(4) 0.024(4) 0.005(3) 0.000(3) 0.004(3)
C9B 0.020(4) 0.021(4) 0.035(5) 0.000(3) 0.009(4) -0.003(3)
C9A 0.020(4) 0.019(4) 0.026(5) 0.000(3) 0.008(4) -0.006(3)
C10C 0.027(5) 0.044(6) 0.016(5) 0.003(4) 0.005(4) 0.003(4)
C10A 0.015(3) 0.027(5) 0.026(4) -0.005(3) 0.003(3) -0.001(3)
C10B 0.036(5) 0.027(5) 0.033(5) -0.006(4) 0.003(4) -0.003(4)
C11C 0.027(4) 0.043(5) 0.022(4) 0.004(4) 0.010(4) 0.006(4)
C11A 0.017(4) 0.023(5) 0.029(5) -0.001(4) 0.006(4) 0.003(3)
C11B 0.022(5) 0.036(5) 0.025(5) -0.004(4) 0.007(4) -0.001(4)
C12C 0.028(4) 0.028(5) 0.035(5) -0.001(4) 0.001(4) -0.003(4)
C12B 0.055(7) 0.089(9) 0.037(6) 0.008(6) 0.001(5) -0.041(7)
C12A 0.043(6) 0.044(6) 0.036(6) 0.002(4) 0.025(5) 0.014(5)
C13C 0.035(5) 0.032(5) 0.061(7) -0.009(5) 0.004(5) 0.007(4)
C13B 0.046(6) 0.090(9) 0.033(6) 0.023(5) 0.008(5) -0.022(6)
C13A 0.043(5) 0.031(5) 0.031(5) 0.002(4) 0.018(4) 0.012(4)
C14C 0.043(6) 0.061(7) 0.043(6) 0.000(5) 0.006(5) 0.031(5)
C14B 0.046(6) 0.063(7) 0.039(6) -0.005(5) 0.001(5) -0.025(5)
C14A 0.034(4) 0.043(5) 0.034(5) -0.004(4) 0.022(4) -0.008(4)
C15C 0.032(5) 0.047(6) 0.028(5) 0.006(4) 0.002(4) 0.001(4)
C15B 0.035(5) 0.055(6) 0.037(5) 0.006(5) 0.008(4) -0.010(5)
C15A 0.042(5) 0.022(4) 0.040(5) 0.000(4) 0.021(4) 0.002(4)
C16 0.075(8) 0.062(9) 0.081(9) 0.005(6) 0.046(7) 0.003(6)
C18 0.117(13) 0.070(10) 0.120(14) -0.046(10) 0.062(11) -0.037(10)
C17 0.054(6) 0.030(5) 0.055(7) 0.004(5) -0.014(5) -0.004(5)
N8 0.284 0.257 0.465 0.035 -0.224 0.131
C19 0.308 0.157 1.372 -0.043 -0.013 0.069
C20 0.858 0.761 0.869 -0.049 -0.441 0.232

loop_
_atom_type_symbol
_atom_type_description
_atom_type_scat_dispersion_real
_atom_type_scat_dispersion_imag
_atom_type_scat_source
C C 0.0033 0.0016 'International Tables Vol C Tables 4.2.6.8 and 6.1.1.4'
H H 0.0000 0.0000 'International Tables Vol C Tables 4.2.6.8 and 6.1.1.4'
N N 0.0061 0.0033 'International Tables Vol C Tables 4.2.6.8 and 6.1.1.4'
O O 0.0106 0.0060 'International Tables Vol C Tables 4.2.6.8 and 6.1.1.4'
F F 0.0171 0.0103 'International Tables Vol C Tables 4.2.6.8 and 6.1.1.4'
S S 0.1246 0.1234 'International Tables Vol C Tables 4.2.6.8 and 6.1.1.4'
La La -0.2871 2.4523 'International Tables Vol C Tables 4.2.6.8 and 6.1.1.4'

loop_
_geom_angle_atom_site_label_1
_geom_angle_atom_site_label_2
_geom_angle_atom_site_label_3
_geom_angle
_geom_angle_site_symmetry_1
_geom_angle_site_symmetry_3
_geom_angle_publ_flag
N6C La N3C 122.2(2) . . ?
N6C La N6A 78.9(2) . . ?
N3C La N6A 84.14(18) . . ?
N6C La N3A 151.9(2) . . ?
N3C La N3A 80.1(2) . . ?
N6A La N3A 123.5(2) . . ?
N6C La N1A 136.0(2) . . ?
N3C La N1A 74.6(2) . . ?
N6A La N1A 61.6(2) . . ?
N3A La N1A 62.0(2) . . ?
N6C La N6B 82.23(19) . . ?
N3C La N6B 149.3(2) . . ?
N6A La N6B 83.0(2) . . ?
N3A La N6B 84.1(2) . . ?
N1A La N6B 74.8(2) . . ?
N6C La N3B 87.0(2) . . ?
N3C La N3B 80.5(2) . . ?
N6A La N3B 149.3(2) . . ?
N3A La N3B 79.7(2) . . ?
N1A La N3B 137.0(2) . . ?
N6B La N3B 122.3(2) . . ?
N6C La N1C 61.0(2) . . ?
N3C La N1C 61.3(2) . . ?
N6A La N1C 74.9(2) . . ?
N3A La N1C 136.1(2) . . ?
N1A La N1C 120.1(2) . . ?
N6B La N1C 139.7(2) . . ?
N3B La N1C 74.4(2) . . ?
N6C La N1B 78.0(2) . . ?
N3C La N1B 136.56(18) . . ?
N6A La N1B 139.29(17) . . ?
N3A La N1B 74.0(2) . . ?
N1A La N1B 119.6(2) . . ?
N6B La N1B 61.1(2) . . ?
N3B La N1B 61.2(2) . . ?
N1C La N1B 120.2(2) . . ?
O1 S1 O2 116.4(6) . . ?
O1 S1 O3 117.3(8) . . ?
O2 S1 O3 112.3(5) . . ?
O1 S1 C16 103.3(7) . . ?
O2 S1 C16 104.4(5) . . ?
O3 S1 C16 100.2(6) . . ?
O6 S2 O5 119.0(5) . . ?
O6 S2 O4 114.1(7) . . ?
O5 S2 O4 112.1(5) . . ?
O6 S2 C17 103.4(5) . . ?
O5 S2 C17 104.3(5) . . ?
O4 S2 C17 101.3(6) . . ?
O7 S3 O9 118.3(7) . . ?
O7 S3 O8 117.2(5) . . ?
O9 S3 O8 115.3(5) . . ?
O7 S3 C18 100.6(9) . . ?
O9 S3 C18 101.1(7) . . ?
O8 S3 C18 98.9(6) . . ?
C4C N1C C8C 117.7(7) . . ?
C4B N1B C8B 117.8(6) . . ?
C8A N1A C4A 118.0(7) . . ?
C1C N2C N3C 117.4(6) . . ?
C1B N2B N3B 118.5(8) . . ?
C1A N2A N3A 118.6(7) . . ?
C3C N3C N2C 119.1(6) . . ?
C3B N3B N2B 119.1(7) . . ?
C3A N3A N2A 119.9(7) . . ?
C2C N4C C3C 116.0(7) . . ?
C2B N4B C3B 113.3(8) . . ?
C2A N4A C3A 116.8(7) . . ?
C11C N5C N6C 118.4(7) . . ?
C11B N5B N6B 118.5(7) . . ?
C11A N5A N6A 118.0(6) . . ?
C9B N6B N5B 120.9(7) . . ?
C9A N6A N5A 119.2(6) . . ?
C9C N6C N5C 119.7(7) . . ?
C10C N7C C9C 115.0(7) . . ?
C10B N7B C9B 115.0(7) . . ?
C10A N7A C9A 115.7(7) . . ?
N2C C1C C2C 121.9(7) . . ?
N2C C1C C13C 116.6(7) . . ?
C2C C1C C13C 121.5(7) . . ?
N2B C1B C2B 119.7(9) . . ?
N2B C1B C12B 116.2(8) . . ?
C2B C1B C12B 124.2(8) . . ?
N2A C1A C2A 120.2(8) . . ?
N2A C1A C12A 116.8(8) . . ?
C2A C1A C12A 123.0(8) . . ?
N4C C2C C1C 120.3(7) . . ?
N4C C2C C12C 118.4(7) . . ?
C1C C2C C12C 121.2(7) . . ?
N4B C2B C1B 123.2(9) . . ?
N4B C2B C13B 115.7(9) . . ?
C1B C2B C13B 121.1(9) . . ?
N4A C2A C1A 119.6(8) . . ?
N4A C2A C13A 119.2(8) . . ?
C1A C2A C13A 121.2(8) . . ?
N3C C3C N4C 125.1(7) . . ?
N3C C3C C4C 116.5(7) . . ?
N4C C3C C4C 118.3(6) . . ?
N3B C3B N4B 126.2(8) . . ?
N3B C3B C4B 118.3(7) . . ?
N4B C3B C4B 115.5(7) . . ?
N3A C3A N4A 124.4(7) . . ?
N3A C3A C4A 118.9(7) . . ?
N4A C3A C4A 116.7(6) . . ?
N1C C4C C5C 122.4(7) . . ?
N1C C4C C3C 117.3(7) . . ?
C5C C4C C3C 120.2(7) . . ?
N1B C4B C5B 124.2(7) . . ?
N1B C4B C3B 116.4(6) . . ?
C5B C4B C3B 119.3(7) . . ?
N1A C4A C5A 122.2(8) . . ?
N1A C4A C3A 116.2(7) . . ?
C5A C4A C3A 121.6(7) . . ?
C6C C5C C4C 118.7(8) . . ?
C6B C5B C4B 116.8(7) . . ?
C6A C5A C4A 120.2(8) . . ?
C5C C6C C7C 118.8(7) . . ?
C7B C6B C5B 119.0(8) . . ?
C5A C6A C7A 118.8(7) . . ?
C8C C7C C6C 119.3(7) . . ?
C6B C7B C8B 121.3(8) . . ?
C8A C7A C6A 117.5(7) . . ?
N1C C8C C7C 123.0(8) . . ?
N1C C8C C9C 115.6(7) . . ?
C7C C8C C9C 121.4(7) . . ?
N1B C8B C7B 120.7(7) . . ?
N1B C8B C9B 116.8(7) . . ?
C7B C8B C9B 122.4(7) . . ?
N1A C8A C7A 123.4(7) . . ?
N1A C8A C9A 117.0(7) . . ?
C7A C8A C9A 119.5(7) . . ?
N6C C9C N7C 124.8(7) . . ?
N6C C9C C8C 117.8(7) . . ?
N7C C9C C8C 117.4(7) . . ?
N6B C9B N7B 124.0(7) . . ?
N6B C9B C8B 118.8(7) . . ?
N7B C9B C8B 117.2(7) . . ?
N6A C9A N7A 125.2(7) . . ?
N6A C9A C8A 117.2(7) . . ?
N7A C9A C8A 117.5(7) . . ?
N7C C10C C11C 121.3(8) . . ?
N7C C10C C14C 116.3(8) . . ?
C11C C10C C14C 122.3(8) . . ?
N7A C10A C11A 121.3(7) . . ?
N7A C10A C14A 118.2(7) . . ?
C11A C10A C14A 120.4(7) . . ?
N7B C10B C11B 121.8(8) . . ?
N7B C10B C14B 117.7(8) . . ?
C11B C10B C14B 120.5(8) . . ?
N5C C11C C10C 120.6(8) . . ?
N5C C11C C15C 117.4(8) . . ?
C10C C11C C15C 122.0(8) . . ?
N5A C11A C10A 120.0(7) . . ?
N5A C11A C15A 116.7(7) . . ?
C10A C11A C15A 123.2(7) . . ?
N5B C11B C10B 119.4(8) . . ?
N5B C11B C15B 117.1(8) . . ?
C10B C11B C15B 123.4(8) . . ?
F2 C16 F1 109.3(11) . . ?
F2 C16 F3 107.8(11) . . ?
F1 C16 F3 105.2(10) . . ?
F2 C16 S1 115.3(8) . . ?
F1 C16 S1 110.4(8) . . ?
F3 C16 S1 108.4(10) . . ?
F9 C18 F7 101.3(13) . . ?
F9 C18 F8 116.2(14) . . ?
F7 C18 F8 118.0(15) . . ?
F9 C18 S3 109.5(12) . . ?
F7 C18 S3 107.2(10) . . ?
F8 C18 S3 104.3(11) . . ?
F6 C17 F5 108.4(9) . . ?
F6 C17 F4 103.9(9) . . ?
F5 C17 F4 106.2(8) . . ?
F6 C17 S2 114.4(8) . . ?
F5 C17 S2 112.8(8) . . ?
F4 C17 S2 110.4(8) . . ?
N8 C19 C20 164.7 . . ?

loop_
_geom_bond_atom_site_label_1
_geom_bond_atom_site_label_2
_geom_bond_distance
_geom_bond_site_symmetry_2
_geom_bond_publ_flag
La N6C 2.608(7) . ?
La N3C 2.617(6) . ?
La N6A 2.624(6) . ?
La N3A 2.629(6) . ?
La N1A 2.646(7) . ?
La N6B 2.651(8) . ?
La N3B 2.655(7) . ?
La N1C 2.675(7) . ?
La N1B 2.686(6) . ?
S1 O1 1.381(9) . ?
S1 O2 1.415(6) . ?
S1 O3 1.440(9) . ?
S1 C16 1.814(12) . ?
S2 O6 1.400(7) . ?
S2 O5 1.423(6) . ?
S2 O4 1.461(8) . ?
S2 C17 1.797(10) . ?
S3 O7 1.410(11) . ?
S3 O9 1.422(9) . ?
S3 O8 1.470(8) . ?
S3 C18 1.831(15) . ?
F1 C16 1.352(13) . ?
F2 C16 1.276(14) . ?
F3 C16 1.393(15) . ?
F4 C17 1.360(14) . ?
F5 C17 1.341(12) . ?
F6 C17 1.311(12) . ?
F7 C18 1.387(16) . ?
F8 C18 1.40(2) . ?
F9 C18 1.360(19) . ?
N1C C4C 1.353(11) . ?
N1C C8C 1.358(10) . ?
N1B C4B 1.341(9) . ?
N1B C8B 1.351(10) . ?
N1A C8A 1.352(10) . ?
N1A C4A 1.356(10) . ?
N2C C1C 1.328(10) . ?
N2C N3C 1.363(8) . ?
N2B C1B 1.321(11) . ?
N2B N3B 1.357(9) . ?
N2A C1A 1.337(11) . ?
N2A N3A 1.338(9) . ?
N3C C3C 1.342(9) . ?
N3B C3B 1.301(11) . ?
N3A C3A 1.322(10) . ?
N4C C2C 1.321(10) . ?
N4C C3C 1.350(10) . ?
N4B C2B 1.321(12) . ?
N4B C3B 1.358(10) . ?
N4A C2A 1.321(11) . ?
N4A C3A 1.353(10) . ?
N5C C11C 1.326(10) . ?
N5C N6C 1.364(10) . ?
N5B C11B 1.331(11) . ?
N5B N6B 1.344(9) . ?
N5A C11A 1.338(10) . ?
N5A N6A 1.363(9) . ?
N6B C9B 1.310(11) . ?
N6A C9A 1.312(11) . ?
N6C C9C 1.322(11) . ?
N7C C10C 1.346(11) . ?
N7C C9C 1.364(10) . ?
N7B C10B 1.329(11) . ?
N7B C9B 1.371(10) . ?
N7A C10A 1.311(10) . ?
N7A C9A 1.357(10) . ?
C1C C2C 1.413(11) . ?
C1C C13C 1.527(11) . ?
C1B C2B 1.390(14) . ?
C1B C12B 1.487(14) . ?
C1A C2A 1.428(13) . ?
C1A C12A 1.476(13) . ?
C2C C12C 1.511(11) . ?
C2B C13B 1.537(13) . ?
C2A C13A 1.486(12) . ?
C3C C4C 1.479(11) . ?
C3B C4B 1.504(11) . ?
C3A C4A 1.477(11) . ?
C4C C5C 1.397(11) . ?
C4B C5B 1.396(10) . ?
C4A C5A 1.381(11) . ?
C5C C6C 1.387(12) . ?
C5B C6B 1.394(11) . ?
C5A C6A 1.377(12) . ?
C6C C7C 1.398(12) . ?
C6B C7B 1.362(12) . ?
C6A C7A 1.421(11) . ?
C7C C8C 1.365(11) . ?
C7B C8B 1.383(11) . ?
C7A C8A 1.393(11) . ?
C8C C9C 1.477(11) . ?
C8B C9B 1.465(11) . ?
C8A C9A 1.482(11) . ?
C10C C11C 1.402(13) . ?
C10C C14C 1.495(12) . ?
C10A C11A 1.412(11) . ?
C10A C14A 1.495(11) . ?
C10B C11B 1.412(12) . ?
C10B C14B 1.518(12) . ?
C11C C15C 1.504(12) . ?
C11A C15A 1.471(11) . ?
C11B C15B 1.457(13) . ?
N8 C19 1.2480 . ?
C19 C20 2.0000 . ?
